data_7229415
loop_
_publ_author_name
'Karu, Ramesh'
'Gedu, Satyanarayana'

_publ_section_title
;
 Microwave assisted domino heck cyclization and alkynylation: synthesis of
 alkyne substituted dihydrobenzofurans
;
_journal_issue 2
_journal_name_full 'Green Chemistry'
_journal_page_first 369
_journal_paper_doi 10.1039/C7GC02606D
_journal_volume 20
_journal_year 2018
_chemical_formula_moiety 'C19 H19 N O'
_chemical_formula_sum 'C19 H19 N O'
_chemical_formula_weight 277.37
_space_group_crystal_system monoclinic
_space_group_IT_number 14
_space_group_name_Hall '-P 2ybc'
_space_group_name_H-M_alt 'P 1 21/c 1'
_symmetry_Int_Tables_number 14
_symmetry_space_group_name_Hall '-P 2ybc'
_symmetry_space_group_name_H-M 'P 1 21/c 1'
_atom_sites_solution_primary direct
_audit_creation_date 2017-08-22
_audit_creation_method
;
Olex2 1.2
(compiled 2016.02.19 svn.r3266 for OlexSys, GUI svn.r5155)
;
_audit_update_record
;
2017-08-24 deposited with the CCDC.
2017-10-27 downloaded from the CCDC.
;
_cell_angle_alpha 90
_cell_angle_beta 97.511(3)
_cell_angle_gamma 90
_cell_formula_units_Z 4
_cell_length_a 14.0947(4)
_cell_length_b 5.86763(14)
_cell_length_c 18.4634(5)
_cell_measurement_reflns_used 2441
_cell_measurement_temperature 293(2)
_cell_measurement_theta_max 69.3110
_cell_measurement_theta_min 4.8240
_cell_volume 1513.87(7)
_computing_cell_refinement 'CrysAlisPro 1.171.38.46 (Rigaku OD, 2015)'
_computing_data_collection 'CrysAlisPro 1.171.38.46 (Rigaku OD, 2015)'
_computing_data_reduction 'CrysAlisPro 1.171.38.46 (Rigaku OD, 2015)'
_computing_molecular_graphics 'Olex2 (Dolomanov et al., 2009)'
_computing_publication_material 'Olex2 (Dolomanov et al., 2009)'
_computing_structure_refinement 'olex2.refine (Bourhis et al., 2015)'
_computing_structure_solution 'SIR2004 (Burla et al., 2007)'
_diffrn_ambient_temperature 293
_diffrn_detector 'CCD plate'
_diffrn_detector_area_resol_mean 16.1293
_diffrn_detector_type Eos
_diffrn_measured_fraction_theta_full 0.9776
_diffrn_measured_fraction_theta_max 0.9776
_diffrn_measurement_details
;
List of Runs (angles in degrees, time in seconds):

  # Type    Start    End  Width  t~exp~   \w     \q     \k     \f   Frames
#--------------------------------------------------------------------------
  1  \w     20.00  69.00   1.00    1.90    --    0.00  57.00  30.00   49
  2  \w     82.00 123.00   1.00    7.61    --   54.00  57.00 -90.00   41
  3  \w    130.00 175.00   1.00    7.61    --  108.00 111.00-180.00   45
  4  \w    122.00 176.00   1.00    7.61    --  108.00  38.00-150.00   54
  5  \w     83.00 176.00   1.00    7.61    --  108.00  64.00 -90.00   93
  6  \w     77.00 149.00   1.00    7.61    --  108.00 178.00-150.00   72
  7  \w    -15.00  68.00   1.00    7.61    --   54.00 -57.00 120.00   83
  8  \w     29.00 110.00   1.00    7.61    --   54.00-125.00 120.00   81
  9  \w     68.00  93.00   1.00    7.61    --  108.00-111.00  30.00   25
 10  \w     40.00  91.00   1.00    7.61    --  108.00-111.00 -30.00   51
 11  \w     38.00 131.00   1.00    7.61    --  108.00 -50.00 120.00   93
 12  \w    -11.00  75.00   1.00    7.61    --   54.00 -57.00-150.00   86
 13  \w     63.00 115.00   1.00    7.61    --  108.00-111.00-180.00   52
 14  \w    -66.00 -16.00   1.00    1.90    --    0.00 -57.00 -90.00   50
;
_diffrn_measurement_device 'four-circle diffractometer'
_diffrn_measurement_device_type 'SuperNova, Dual, Cu at zero, Eos'
_diffrn_measurement_method '\w scans'
_diffrn_orient_matrix_type 'CrysAlisPro convention (1999,Acta A55,543-557)'
_diffrn_orient_matrix_UB_11 -0.0937714000
_diffrn_orient_matrix_UB_12 0.1050760000
_diffrn_orient_matrix_UB_13 -0.0378569000
_diffrn_orient_matrix_UB_21 -0.0301458000
_diffrn_orient_matrix_UB_22 0.0573529000
_diffrn_orient_matrix_UB_23 0.0751661000
_diffrn_orient_matrix_UB_31 0.0495646000
_diffrn_orient_matrix_UB_32 0.2335847000
_diffrn_orient_matrix_UB_33 -0.0014117000
_diffrn_radiation_monochromator mirror
_diffrn_radiation_probe x-ray
_diffrn_radiation_type 'Cu K\a'
_diffrn_radiation_wavelength 1.54184
_diffrn_reflns_av_R_equivalents 0.0402
_diffrn_reflns_av_unetI/netI 0.0473
_diffrn_reflns_limit_h_max 17
_diffrn_reflns_limit_h_min -16
_diffrn_reflns_limit_k_max 7
_diffrn_reflns_limit_k_min -3
_diffrn_reflns_limit_l_max 22
_diffrn_reflns_limit_l_min -21
_diffrn_reflns_number 4979
_diffrn_reflns_theta_full 69.8959
_diffrn_reflns_theta_max 69.90
_diffrn_reflns_theta_min 4.83
_diffrn_source 'micro-focus sealed X-ray tube'
_diffrn_source_type 'SuperNova (Cu) X-ray Source'
_exptl_absorpt_coefficient_mu 0.581
_exptl_absorpt_correction_T_max 1.00000
_exptl_absorpt_correction_T_min 0.75237
_exptl_absorpt_correction_type multi-scan
_exptl_absorpt_process_details
;
CrysAlisPro 1.171.38.46 (Rigaku Oxford Diffraction, 2015)
Empirical absorption correction using spherical harmonics,
 implemented in SCALE3 ABSPACK scaling algorithm.
;
_exptl_crystal_colour 'clear light colourless'
_exptl_crystal_colour_lustre clear
_exptl_crystal_colour_modifier light
_exptl_crystal_colour_primary colourless
_exptl_crystal_density_diffrn 1.2169
_exptl_crystal_density_method 'not measured'
_exptl_crystal_description block
_exptl_crystal_F_000 593.7117
_exptl_crystal_size_max 0.04
_exptl_crystal_size_mid 0.03
_exptl_crystal_size_min 0.02
_refine_diff_density_max 0.3144
_refine_diff_density_min -0.3126
_refine_diff_density_rms 0.0874
_refine_ls_d_res_high 0.8209
_refine_ls_d_res_low 9.1525
_refine_ls_goodness_of_fit_ref 1.2425
_refine_ls_hydrogen_treatment constr
_refine_ls_matrix_type full
_refine_ls_number_constraints 31
_refine_ls_number_parameters 192
_refine_ls_number_reflns 2797
_refine_ls_number_restraints 0
_refine_ls_restrained_S_all 1.2425
_refine_ls_R_factor_all 0.0832
_refine_ls_R_factor_gt 0.0581
_refine_ls_shift/su_max 0.08
_refine_ls_shift/su_mean 0.0052
_refine_ls_structure_factor_coef Fsqd
_refine_ls_weighting_details 'w=1/[\s^2^(Fo^2^)+(0.1P)^2^] where P=(Fo^2^+2Fc^2^)/3'
_refine_ls_weighting_scheme calc
_refine_ls_wR_factor_gt 0.1844
_refine_ls_wR_factor_ref 0.2002
_reflns_Friedel_coverage 0.0
_reflns_limit_h_max 16
_reflns_limit_h_min -17
_reflns_limit_k_max 7
_reflns_limit_k_min 0
_reflns_limit_l_max 22
_reflns_limit_l_min 0
_reflns_number_gt 2065
_reflns_number_total 2797
_reflns_threshold_expression I>=2u(I)
_cod_data_source_file c7gc02606d2.cif
_cod_data_source_block exp_8633
_cod_depositor_comments
;

2018-03-15
Z value and formula fixed to values more according to usual
chemical conventions.                 miguel

 Adding full bibliography for 7229415.cif.
;
_cod_original_formula_moiety '1.33(C19 H19 N O)'
_cod_original_formula_sum 'C25.333 H25.333 N1.333 O1.333'
_cod_original_formula_units_Z 3
_cod_original_formula_weight 369.82
_cod_database_code 7229415
_chemical_oxdiff_formula 'C23 N2 H14 O2'
_reflns_odcompleteness_completeness 99.46
_reflns_odcompleteness_iscentric 1
_reflns_odcompleteness_theta 66.97
_olex2_refinement_description
;
1. Fixed Uiso
 At 1.2 times of:
  All C(H) groups, All C(H,H) groups, All N(H,H) groups
 At 1.5 times of:
  All C(H,H,H) groups
2.a Rotating group:
 N1(H1a,H1b)
2.b Secondary CH2 refined with riding coordinates:
 C9(H9a,H9b), C11(H11a,H11b)
2.c Aromatic/amide H refined with riding coordinates:
 C5(H5), C17(H17), C19(H19), C2(H2), C16(H16), C3(H3), C15(H15)
2.d Idealised Me refined as rotating group:
 C10(H10a,H10b,H10c), C7(H7a,H7b,H7c)
;
_olex2_submission_special_instructions 'No special instructions were received'
_oxdiff_exptl_absorpt_empirical_details
;
Empirical correction (ABSPACK) includes:
- Absorption correction using spherical harmonics
- Frame scaling
;
_oxdiff_exptl_absorpt_empirical_full_max 6.569
_oxdiff_exptl_absorpt_empirical_full_min 0.702

loop_
_space_group_symop_id
_space_group_symop_operation_xyz
1 x,y,z
2 -x,y+1/2,-z+1/2
3 -x,-y,-z
4 x,-y-1/2,z-1/2

loop_
_atom_site_label
_atom_site_type_symbol
_atom_site_fract_x
_atom_site_fract_y
_atom_site_fract_z
_atom_site_U_iso_or_equiv
_atom_site_adp_type
_atom_site_occupancy
_atom_site_refinement_flags_posn
O1 O 0.76646(12) 0.1264(3) 0.30727(9) 0.0553(5) Uani 1.000000 .
C5 C 0.73565(16) 0.6044(4) 0.42266(12) 0.0462(6) Uani 1.000000 .
H5 H 0.77452(16) 0.7154(4) 0.44721(12) 0.0554(7) Uiso 1.000000 R
C6 C 0.77479(15) 0.4431(4) 0.38141(11) 0.0411(5) Uani 1.000000 .
C17 C 1.35846(17) -0.0946(4) 0.34030(13) 0.0507(6) Uani 1.000000 .
H17 H 1.41503(17) -0.1455(4) 0.32493(13) 0.0608(7) Uiso 1.000000 R
C18 C 1.32043(16) 0.1142(4) 0.31618(12) 0.0452(6) Uani 1.000000 .
C19 C 1.23641(15) 0.1871(4) 0.34099(12) 0.0453(6) Uani 1.000000 .
H19 H 1.21070(15) 0.3280(4) 0.32605(12) 0.0544(7) Uiso 1.000000 R
C9 C 0.85797(16) 0.2347(4) 0.30237(13) 0.0482(6) Uani 1.000000 .
H9a H 0.90829(16) 0.1213(4) 0.30433(13) 0.0579(7) Uiso 1.000000 R
H9b H 0.85584(16) 0.3183(4) 0.25686(13) 0.0579(7) Uiso 1.000000 R
C12 C 1.02559(16) 0.1961(4) 0.42397(13) 0.0485(6) Uani 1.000000 .
C14 C 1.19013(15) 0.0528(4) 0.38779(12) 0.0453(6) Uani 1.000000 .
C1 C 0.71698(16) 0.2769(4) 0.34565(12) 0.0458(6) Uani 1.000000 .
C4 C 0.63729(17) 0.6021(4) 0.42783(12) 0.0489(6) Uani 1.000000 .
C8 C 0.87672(15) 0.3977(4) 0.36772(12) 0.0413(5) Uani 1.000000 .
C13 C 1.10027(16) 0.1299(4) 0.40929(13) 0.0490(6) Uani 1.000000 .
C11 C 0.92945(16) 0.2724(4) 0.43507(12) 0.0466(6) Uani 1.000000 .
H11a H 0.89191(16) 0.1412(4) 0.44598(12) 0.0559(7) Uiso 1.000000 R
H11b H 0.93446(16) 0.3737(4) 0.47691(12) 0.0559(7) Uiso 1.000000 R
C2 C 0.61978(17) 0.2690(5) 0.34889(15) 0.0560(7) Uani 1.000000 .
H2 H 0.58142(17) 0.1572(5) 0.32427(15) 0.0672(8) Uiso 1.000000 R
C16 C 1.31296(18) -0.2270(4) 0.38685(14) 0.0551(6) Uani 1.000000 .
H16 H 1.33956(18) -0.3663(4) 0.40260(14) 0.0661(8) Uiso 1.000000 R
N1 N 1.36677(15) 0.2523(4) 0.27056(12) 0.0602(6) Uani 1.000000 .
H1a H 1.3945(13) 0.1678(4) 0.2416(8) 0.0722(7) Uiso 1.000000 GR
H1b H 1.3248(3) 0.337(3) 0.2454(9) 0.0722(7) Uiso 1.000000 GR
C3 C 0.58168(17) 0.4338(5) 0.39023(13) 0.0562(7) Uani 1.000000 .
H3 H 0.51626(17) 0.4319(5) 0.39294(13) 0.0674(8) Uiso 1.000000 R
C10 C 0.93139(18) 0.6103(4) 0.35013(16) 0.0591(7) Uani 1.000000 .
H10a H 0.8959(7) 0.6892(18) 0.3098(7) 0.0886(10) Uiso 1.000000 GR
H10b H 0.9399(12) 0.7086(16) 0.3920(4) 0.0886(10) Uiso 1.000000 GR
H10c H 0.9928(6) 0.5671(5) 0.3375(10) 0.0886(10) Uiso 1.000000 GR
C15 C 1.22871(18) -0.1573(4) 0.41062(14) 0.0533(6) Uani 1.000000 .
H15 H 1.19823(18) -0.2495(4) 0.44144(14) 0.0640(8) Uiso 1.000000 R
C7 C 0.5932(2) 0.7771(5) 0.47294(14) 0.0652(8) Uani 1.000000 .
H7a H 0.6146(12) 0.751(2) 0.52379(16) 0.0978(12) Uiso 1.000000 GR
H7b H 0.6121(12) 0.9269(6) 0.4596(8) 0.0978(12) Uiso 1.000000 GR
H7c H 0.5247(2) 0.765(2) 0.4642(9) 0.0978(12) Uiso 1.000000 GR

loop_
_atom_site_aniso_label
_atom_site_aniso_U_11
_atom_site_aniso_U_22
_atom_site_aniso_U_33
_atom_site_aniso_U_12
_atom_site_aniso_U_13
_atom_site_aniso_U_23
O1 0.0550(10) 0.0437(10) 0.0665(10) -0.0033(8) 0.0053(8) -0.0152(8)
C5 0.0464(12) 0.0420(14) 0.0481(12) 0.0027(10) -0.0015(9) -0.0025(10)
C6 0.0411(11) 0.0363(12) 0.0447(11) 0.0017(9) 0.0008(9) 0.0028(9)
C17 0.0457(12) 0.0513(15) 0.0545(13) 0.0072(11) 0.0049(10) -0.0005(11)
C18 0.0421(11) 0.0451(14) 0.0468(12) -0.0020(10) -0.0004(9) 0.0006(10)
C19 0.0436(12) 0.0377(12) 0.0514(12) 0.0036(10) -0.0057(9) 0.0011(10)
C9 0.0500(13) 0.0450(14) 0.0497(12) 0.0036(10) 0.0062(10) -0.0006(10)
C12 0.0459(13) 0.0470(14) 0.0508(12) 0.0059(11) -0.0003(10) 0.0029(10)
C14 0.0423(11) 0.0442(13) 0.0479(12) 0.0022(10) -0.0001(9) -0.0015(10)
C1 0.0486(12) 0.0379(13) 0.0502(12) -0.0021(10) 0.0039(10) -0.0015(10)
C4 0.0491(12) 0.0511(15) 0.0463(12) 0.0091(11) 0.0056(10) 0.0044(10)
C8 0.0413(11) 0.0345(12) 0.0478(12) 0.0024(9) 0.0046(9) 0.0013(9)
C13 0.0465(12) 0.0489(14) 0.0502(12) 0.0058(11) 0.0005(10) 0.0008(11)
C11 0.0426(11) 0.0493(14) 0.0473(12) 0.0043(10) 0.0041(9) 0.0040(10)
C2 0.0470(13) 0.0541(16) 0.0662(15) -0.0115(11) 0.0043(11) -0.0072(12)
C16 0.0577(14) 0.0420(14) 0.0647(15) 0.0114(11) 0.0051(12) 0.0069(12)
N1 0.0550(13) 0.0614(15) 0.0644(13) -0.0003(11) 0.0085(10) 0.0103(11)
C3 0.0424(12) 0.0660(18) 0.0603(15) -0.0021(12) 0.0078(11) 0.0060(13)
C10 0.0529(14) 0.0453(15) 0.0785(17) -0.0036(12) 0.0066(12) 0.0102(13)
C15 0.0536(13) 0.0478(15) 0.0592(14) 0.0055(12) 0.0094(11) 0.0071(12)
C7 0.0632(16) 0.075(2) 0.0589(15) 0.0190(15) 0.0119(12) -0.0017(14)

loop_
_atom_type_symbol
_atom_type_scat_dispersion_real
_atom_type_scat_dispersion_imag
_atom_type_scat_Cromer_Mann_a1
_atom_type_scat_Cromer_Mann_a2
_atom_type_scat_Cromer_Mann_a3
_atom_type_scat_Cromer_Mann_a4
_atom_type_scat_Cromer_Mann_b1
_atom_type_scat_Cromer_Mann_b2
_atom_type_scat_Cromer_Mann_b3
_atom_type_scat_Cromer_Mann_b4
_atom_type_scat_Cromer_Mann_c
_atom_type_scat_source
_atom_type_scat_dispersion_source
H 0.00000 0.00000 0.49300 0.32291 0.14019 0.04081 10.51090 26.12570 3.14236 57.79970 0.0030380000826 'International Tables Volume C Table 6.1.1.4 (pp. 500-502)' 'Henke, Gullikson and Davis, At. Data and Nucl. Data Tables, 1993, 54, 2'
C 0.01920 0.00962 2.31000 1.02000 1.58860 0.86500 20.84390 10.20750 0.56870 51.65120 0.215599998832 'International Tables Volume C Table 6.1.1.4 (pp. 500-502)' 'Henke, Gullikson and Davis, At. Data and Nucl. Data Tables, 1993, 54, 2'
O 0.05239 0.03377 3.04850 2.28680 1.54630 0.86700 13.27710 5.70110 0.32390 32.90890 0.250800013542 'International Tables Volume C Table 6.1.1.4 (pp. 500-502)' 'Henke, Gullikson and Davis, At. Data and Nucl. Data Tables, 1993, 54, 2'
N 0.03256 0.01839 12.21260 3.13220 2.01250 1.16630 0.00570 9.89330 28.99750 0.58260 -11.5290002823 'International Tables Volume C Table 6.1.1.4 (pp. 500-502)' 'Henke, Gullikson and Davis, At. Data and Nucl. Data Tables, 1993, 54, 2'

loop_
_geom_angle_atom_site_label_1
_geom_angle_atom_site_label_2
_geom_angle_atom_site_label_3
_geom_angle
C1 O1 C9 105.36(17)
C4 C5 C6 120.2(2)
C1 C6 C5 119.7(2)
C8 C6 C5 132.2(2)
C8 C6 C1 108.02(19)
C16 C17 C18 120.4(2)
C19 C18 C17 118.4(2)
N1 C18 C17 121.1(2)
N1 C18 C19 120.5(2)
C14 C19 C18 121.2(2)
C8 C9 O1 106.68(17)
C11 C12 C13 174.6(2)
C13 C14 C19 119.4(2)
C15 C14 C19 119.6(2)
C15 C14 C13 121.0(2)
C6 C1 O1 113.06(19)
C2 C1 O1 124.9(2)
C2 C1 C6 122.0(2)
C3 C4 C5 118.1(2)
C7 C4 C5 120.9(2)
C7 C4 C3 120.9(2)
C9 C8 C6 99.84(17)
C11 C8 C6 108.40(17)
C11 C8 C9 110.52(19)
C10 C8 C6 114.15(19)
C10 C8 C9 112.5(2)
C10 C8 C11 110.92(19)
C14 C13 C12 177.2(2)
C8 C11 C12 112.83(18)
C3 C2 C1 117.4(2)
C15 C16 C17 121.4(2)
C2 C3 C4 122.6(2)
C16 C15 C14 119.0(2)

loop_
_geom_bond_atom_site_label_1
_geom_bond_atom_site_label_2
_geom_bond_distance
O1 C9 1.451(3)
O1 C1 1.378(3)
C5 C6 1.375(3)
C5 C4 1.402(3)
C6 C1 1.382(3)
C6 C8 1.515(3)
C17 C18 1.387(3)
C17 C16 1.378(3)
C18 C19 1.392(3)
C18 N1 1.392(3)
C19 C14 1.393(3)
C9 C8 1.535(3)
C12 C13 1.186(3)
C12 C11 1.467(3)
C14 C13 1.448(3)
C14 C15 1.390(3)
C1 C2 1.380(3)
C4 C3 1.389(3)
C4 C7 1.507(3)
C8 C11 1.548(3)
C8 C10 1.523(3)
C2 C3 1.383(4)
C16 C15 1.381(3)
